data_2200953
loop_
_publ_author_name
'Jian-Rong Li'
'Yan, Zheng'
'Miao Du'
'Ya-Bo Xie'
'Ruo-Hua Zhang'
'Xian-He Bu'

_publ_section_title
;
 1,3,5-Tris(phenylthiomethyl)-2,4,6-trimethylbenzene
;
_journal_issue 3
_journal_name_full 'Acta Crystallographica Section E'
_journal_page_first o243
_journal_page_last o244
_journal_paper_doi 10.1107/S1600536802001824
_journal_volume 58
_journal_year 2002
_chemical_formula_moiety 'C30 H30 S3'
_chemical_formula_sum 'C30 H30 S3'
_chemical_formula_weight 486.72
_chemical_melting_point 382.0(10)
_chemical_name_systematic
;
1,3,5-Tris(phenylthiomethyl)-2,4,6-Trimethylbenzene
;
_space_group_IT_number 14
_symmetry_cell_setting monoclinic
_symmetry_space_group_name_Hall '-P 2yn'
_symmetry_space_group_name_H-M 'P 1 21/n 1'
_atom_sites_solution_hydrogens geom
_atom_sites_solution_primary direct
_atom_sites_solution_secondary difmap
_cell_angle_alpha 90.00
_cell_angle_beta 97.785(2)
_cell_angle_gamma 90.00
_cell_formula_units_Z 4
_cell_length_a 9.0660(6)
_cell_length_b 18.5382(13)
_cell_length_c 15.9779(11)
_cell_measurement_reflns_used 2901
_cell_measurement_temperature 293(2)
_cell_measurement_theta_max 25.08
_cell_measurement_theta_min 1.69
_cell_volume 2660.6(3)
_computing_cell_refinement 'SMART and SAINT (Siemens, 1994)'
_computing_data_collection 'SMART (Siemens, 1996)'
_computing_data_reduction SAINT
_computing_structure_refinement SHELXTL
_computing_structure_solution 'SHELXTL (Siemens, 1994)'
_diffrn_ambient_temperature 293(2)
_diffrn_measured_fraction_theta_full .996
_diffrn_measured_fraction_theta_max .996
_diffrn_measurement_device_type 'Siemens SMART CCD diffractometer'
_diffrn_measurement_method \w
_diffrn_radiation_monochromator graphite
_diffrn_radiation_source 'fine-focus sealed tube'
_diffrn_radiation_type MoK\a
_diffrn_radiation_wavelength .71073
_diffrn_reflns_av_R_equivalents .0331
_diffrn_reflns_av_sigmaI/netI .0529
_diffrn_reflns_limit_h_max 4
_diffrn_reflns_limit_h_min -10
_diffrn_reflns_limit_k_max 22
_diffrn_reflns_limit_k_min -18
_diffrn_reflns_limit_l_max 19
_diffrn_reflns_limit_l_min -18
_diffrn_reflns_number 9493
_diffrn_reflns_theta_full 25.08
_diffrn_reflns_theta_max 25.08
_diffrn_reflns_theta_min 1.69
_diffrn_standards_decay_% none
_diffrn_standards_interval_count none
_diffrn_standards_interval_time none
_diffrn_standards_number none
_exptl_absorpt_coefficient_mu .295
_exptl_absorpt_correction_T_max .9434
_exptl_absorpt_correction_T_min .9168
_exptl_absorpt_correction_type empirical
_exptl_absorpt_process_details '(SADABS; Sheldrick, 1996)'
_exptl_crystal_colour colorless
_exptl_crystal_density_diffrn 1.215
_exptl_crystal_density_method 'not measured'
_exptl_crystal_description prism
_exptl_crystal_F_000 1032
_exptl_crystal_size_max .30
_exptl_crystal_size_mid .25
_exptl_crystal_size_min .20
_refine_diff_density_max .215
_refine_diff_density_min -.243
_refine_ls_extinction_method none
_refine_ls_goodness_of_fit_ref 1.024
_refine_ls_hydrogen_treatment constr
_refine_ls_matrix_type full
_refine_ls_number_parameters 298
_refine_ls_number_reflns 4703
_refine_ls_number_restraints 0
_refine_ls_restrained_S_all 1.024
_refine_ls_R_factor_gt .0543
_refine_ls_shift/su_max .005
_refine_ls_shift/su_mean .000
_refine_ls_structure_factor_coef Fsqd
_refine_ls_weighting_details 'calc w=1/[\s^2^(Fo^2^)+(0.0700P)^2^+0.7755P] where P=(Fo^2^+2Fc^2^)/3'
_refine_ls_weighting_scheme calc
_refine_ls_wR_factor_gt .1254
_refine_ls_wR_factor_ref .1596
_reflns_number_gt 2679
_reflns_number_total 4703
_reflns_threshold_expression I>2\s(I)
_cod_data_source_file ob6107.cif
_cod_data_source_block I
_cod_depositor_comments
;
The following automatic conversions were performed:
'_symmetry_cell_setting' value 'Monoclinic' changed to 'monoclinic'
according to '/home/saulius/struct/CIF-dictionaries/cif_core.dic'
dictionary named 'cif_core.dic' version 2.4.1 from 2010-06-29.

Automatic conversion script
Id: cif_fix_enum 1527 2010-12-29 10:47:43Z saulius 

The following automatic conversions were performed:

'_chemical_melting_point' value '381-383' was changed to '382.0(10)'
- the average value was taken and precision was estimated.

Automatic conversion script
Id: cif_fix_values 1646 2011-03-28 12:23:43Z adriana 

The following automatic conversions were performed:

'_chemical_melting_point' value '381-383' was changed to '382.0(10)'
- the average value was taken and precision was
estimated.

'_symmetry_cell_setting' value 'Monoclinic' changed to
'monoclinic' according to
/home/saulius/struct/CIF-dictionaries/cif_core.dic dictionary named
'cif_core.dic' version 2.4.1 from 2010-06-29.

Automatic conversion script
Id: cif_fix_values 1715 2011-07-08 13:25:40Z adriana 
;
_cod_original_sg_symbol_H-M 'P 21/n'
_cod_database_code 2200953
_cod_database_fobs_code 2200953

loop_
_symmetry_equiv_pos_as_xyz
'x, y, z'
'-x+1/2, y+1/2, -z+1/2'
'-x, -y, -z'
'x-1/2, -y-1/2, z-1/2'

loop_
_atom_site_label
_atom_site_fract_x
_atom_site_fract_y
_atom_site_fract_z
_atom_site_U_iso_or_equiv
_atom_site_adp_type
_atom_site_calc_flag
_atom_site_refinement_flags
_atom_site_occupancy
_atom_site_disorder_assembly
_atom_site_disorder_group
_atom_site_type_symbol
S1 .15919(4) -.23065(2) .56165(3) .08914(13) Uani d . 1 . . S
S2 .36132(4) .07225(2) .70997(2) .08036(14) Uani d . 1 . . S
S3 .12226(4) .05360(2) .27816(2) .06640(11) Uani d . 1 . . S
C1 .35191(12) -.06840(7) .55858(8) .0548(4) Uani d . 1 . . C
C2 .34001(12) .00731(7) .55435(7) .0528(4) Uani d . 1 . . C
C3 .23419(11) .03940(7) .49402(7) .0508(4) Uani d . 1 . . C
C4 .14680(11) -.00334(7) .43446(7) .0511(4) Uani d . 1 . . C
C5 .16710(12) -.07840(7) .43336(7) .0525(4) Uani d . 1 . . C
C6 .26918(12) -.11043(7) .49651(7) .0539(4) Uani d . 1 . . C
C7 .44373(13) .05267(8) .61383(8) .0646(4) Uani d . 1 . . C
H7A .4641 .0975 .5863 .078 Uiso calc R 1 . . H
H7B .5373 .0273 .6286 .078 Uiso calc R 1 . . H
C8 .03248(13) .03171(7) .36965(8) .0587(4) Uani d . 1 . . C
H8A -.0058 .0752 .3928 .070 Uiso calc R 1 . . H
H8B -.0501 -.0010 .3538 .070 Uiso calc R 1 . . H
C9 .29055(14) -.19118(7) .49792(9) .0671(4) Uani d . 1 . . C
H9A .3917 -.2030 .5219 .081 Uiso calc R 1 . . H
H9B .2730 -.2102 .4409 .081 Uiso calc R 1 . . H
C10 .45595(14) -.10300(9) .62991(9) .0768(5) Uani d . 1 . . C
H10A .4516 -.1545 .6240 .115 Uiso calc R 1 . . H
H10B .4261 -.0895 .6831 .115 Uiso calc R 1 . . H
H10C .5559 -.0868 .6276 .115 Uiso calc R 1 . . H
C11 .21394(15) .12047(7) .49345(9) .0722(5) Uani d . 1 . . C
H11A .2820 .1415 .5381 .108 Uiso calc R 1 . . H
H11B .1137 .1318 .5018 .108 Uiso calc R 1 . . H
H11C .2333 .1395 .4401 .108 Uiso calc R 1 . . H
C12 .08374(16) -.12424(8) .36393(9) .0754(5) Uani d . 1 . . C
H12A .0190 -.0941 .3264 .113 Uiso calc R 1 . . H
H12B .0257 -.1598 .3884 .113 Uiso calc R 1 . . H
H12C .1537 -.1478 .3330 .113 Uiso calc R 1 . . H
C21 .20225(13) -.32271(7) .55613(9) .0635(4) Uani d . 1 . . C
C22 .12771(17) -.36647(9) .49694(11) .0928(6) Uani d . 1 . . C
H22A .0544 -.3473 .4567 .111 Uiso calc R 1 . . H
C23 .1603(2) -.44050(10) .49580(13) .1260(8) Uani d . 1 . . C
H23A .1088 -.4707 .4555 .151 Uiso calc R 1 . . H
C24 .2686(2) -.46698(10) .55464(14) .1406(8) Uani d . 1 . . C
H24A .2917 -.5159 .5542 .169 Uiso calc R 1 . . H
C25 .3420(2) -.42476(10) .61247(13) .1273(8) Uani d . 1 . . C
H25A .4163 -.4441 .6519 .153 Uiso calc R 1 . . H
C26 .30949(17) -.35287(8) .61478(10) .0876(6) Uani d . 1 . . C
H26A .3606 -.3240 .6566 .105 Uiso calc R 1 . . H
C31 .51273(14) .11943(8) .76665(8) .0618(4) Uani d . 1 . . C
C32 .62236(18) .08291(8) .81641(10) .0853(6) Uani d . 1 . . C
H32A .6166 .0330 .8211 .102 Uiso calc R 1 . . H
C33 .74132(19) .11922(10) .85977(11) .1020(7) Uani d . 1 . . C
H33A .8148 .0939 .8940 .122 Uiso calc R 1 . . H
C34 .75159(18) .19187(9) .85262(10) .0907(6) Uani d . 1 . . C
H34A .8319 .2164 .8820 .109 Uiso calc R 1 . . H
C35 .6458(2) .22828(9) .80313(11) .1030(7) Uani d . 1 . . C
H35A .6539 .2780 .7976 .124 Uiso calc R 1 . . H
C36 .52593(18) .19278(8) .76052(11) .0914(6) Uani d . 1 . . C
H36A .4526 .2188 .7270 .110 Uiso calc R 1 . . H
C41 -.01243(13) .10182(7) .21093(8) .0547(4) Uani d . 1 . . C
C42 -.15459(14) .11605(8) .22726(8) .0666(5) Uani d . 1 . . C
H42A -.1860 .0992 .2767 .080 Uiso calc R 1 . . H
C43 -.25084(17) .15537(9) .17031(10) .0836(6) Uani d . 1 . . C
H43A -.3463 .1654 .1823 .100 Uiso calc R 1 . . H
C44 -.20824(17) .17988(9) .09651(10) .0882(6) Uani d . 1 . . C
H44A -.2742 .2059 .0582 .106 Uiso calc R 1 . . H
C45 -.06792(17) .16561(9) .08004(10) .0916(6) Uani d . 1 . . C
H45A -.0377 .1822 .0301 .110 Uiso calc R 1 . . H
C46 .02969(16) .12702(8) .13608(8) .0750(5) Uani d . 1 . . C
H46A .1252 .1177 .1237 .090 Uiso calc R 1 . . H

loop_
_atom_site_aniso_label
_atom_site_aniso_U_11
_atom_site_aniso_U_22
_atom_site_aniso_U_33
_atom_site_aniso_U_12
_atom_site_aniso_U_13
_atom_site_aniso_U_23
S1 .0997(2) .0550(2) .1249(3) .01650(19) .05909(19) .0168(2)
S2 .06341(19) .1145(3) .0660(2) -.0135(2) .01883(16) -.0179(2)
S3 .05939(17) .0787(2) .0636(2) .00774(17) .01724(15) .00884(18)
C1 .0435(6) .0702(8) .0518(7) .0075(6) .0104(5) .0045(6)
C2 .0449(6) .0621(8) .0533(7) -.0004(6) .0132(5) -.0015(6)
C3 .0466(6) .0516(7) .0564(7) .0007(5) .0149(5) .0015(6)
C4 .0462(6) .0556(7) .0536(7) .0024(6) .0145(5) .0040(6)
C5 .0520(6) .0538(7) .0543(7) -.0032(6) .0163(5) -.0001(6)
C6 .0524(6) .0519(7) .0603(7) .0074(6) .0181(6) .0072(6)
C7 .0560(6) .0803(9) .0600(7) -.0066(7) .0171(6) -.0047(7)
C8 .0525(6) .0683(8) .0572(7) .0060(6) .0142(6) .0075(7)
C9 .0666(7) .0592(8) .0801(9) .0096(7) .0268(6) .0056(7)
C10 .0585(7) .0961(11) .0755(9) .0162(8) .0083(7) .0148(8)
C11 .0832(8) .0573(8) .0778(9) .0040(7) .0167(7) -.0011(7)
C12 .0836(9) .0617(9) .0801(10) -.0067(8) .0085(8) -.0031(8)
C21 .0594(7) .0549(8) .0797(8) .0037(6) .0223(6) .0106(7)
C22 .0823(9) .0896(11) .1058(12) .0003(9) .0102(9) -.0048(10)
C23 .1511(15) .0986(13) .1350(15) -.0440(12) .0438(12) -.0372(11)
C24 .1936(17) .0644(11) .1824(18) .0109(12) .0930(13) .0147(12)
C25 .1349(13) .1054(12) .1500(15) .0572(11) .0491(12) .0591(11)
C26 .0872(10) .0807(10) .0935(11) .0094(9) .0075(9) .0186(9)
C31 .0604(7) .0750(9) .0498(7) .0062(7) .0070(6) -.0084(7)
C32 .1030(11) .0635(9) .0829(10) .0051(9) -.0104(9) .0014(8)
C33 .1044(11) .0963(12) .0924(12) .0162(10) -.0335(10) .0000(10)
C34 .0974(10) .0911(11) .0753(10) -.0082(9) -.0186(9) -.0156(9)
C35 .1286(13) .0634(10) .1048(13) -.0023(10) -.0282(11) -.0080(9)
C36 .0999(10) .0647(9) .0998(12) .0176(9) -.0222(10) .0044(9)
C41 .0648(7) .0501(7) .0486(7) -.0102(6) .0052(6) -.0049(6)
C42 .0681(8) .0751(9) .0559(8) .0050(7) .0057(6) .0086(7)
C43 .0717(8) .0963(11) .0796(10) .0061(8) -.0014(8) .0087(9)
C44 .0992(10) .0791(10) .0772(10) -.0163(9) -.0210(9) .0177(9)
C45 .1034(10) .1036(11) .0637(9) -.0422(9) -.0031(8) .0221(8)
C46 .0790(8) .0906(10) .0560(8) -.0192(8) .0112(7) .0058(8)

loop_
_atom_type_symbol
_atom_type_description
_atom_type_scat_dispersion_real
_atom_type_scat_dispersion_imag
_atom_type_scat_source
C C .0033 .0016 'International Tables Vol C Tables 4.2.6.8 and 6.1.1.4'
H H .0000 .0000 'International Tables Vol C Tables 4.2.6.8 and 6.1.1.4'
S S .1246 .1234 'International Tables Vol C Tables 4.2.6.8 and 6.1.1.4'

loop_
_geom_angle_atom_site_label_1
_geom_angle_atom_site_label_2
_geom_angle_atom_site_label_3
_geom_angle
C21 S1 C9 101.29(6)
C31 S2 C7 98.67(6)
C41 S3 C8 104.84(6)
C6 C1 C2 119.43(10)
C6 C1 C10 121.06(12)
C2 C1 C10 119.50(11)
C3 C2 C1 119.89(10)
C3 C2 C7 120.73(11)
C1 C2 C7 119.37(10)
C2 C3 C4 120.05(11)
C2 C3 C11 119.88(10)
C4 C3 C11 120.07(10)
C3 C4 C5 120.45(10)
C3 C4 C8 119.73(11)
C5 C4 C8 119.81(10)
C4 C5 C6 118.98(10)
C4 C5 C12 120.77(10)
C6 C5 C12 120.22(11)
C1 C6 C5 120.80(11)
C1 C6 C9 119.15(10)
C5 C6 C9 120.04(11)
C2 C7 S2 110.50(9)
C2 C7 H7A 109.6
S2 C7 H7A 109.6
C2 C7 H7B 109.6
S2 C7 H7B 109.6
H7A C7 H7B 108.1
C4 C8 S3 107.94(8)
C4 C8 H8A 110.1
S3 C8 H8A 110.1
C4 C8 H8B 110.1
S3 C8 H8B 110.1
H8A C8 H8B 108.4
C6 C9 S1 108.32(9)
C6 C9 H9A 110.0
S1 C9 H9A 110.0
C6 C9 H9B 110.0
S1 C9 H9B 110.0
H9A C9 H9B 108.4
C1 C10 H10A 109.5
C1 C10 H10B 109.5
H10A C10 H10B 109.5
C1 C10 H10C 109.5
H10A C10 H10C 109.5
H10B C10 H10C 109.5
C3 C11 H11A 109.5
C3 C11 H11B 109.5
H11A C11 H11B 109.5
C3 C11 H11C 109.5
H11A C11 H11C 109.5
H11B C11 H11C 109.5
C5 C12 H12A 109.5
C5 C12 H12B 109.5
H12A C12 H12B 109.5
C5 C12 H12C 109.5
H12A C12 H12C 109.5
H12B C12 H12C 109.5
C22 C21 C26 118.17(13)
C22 C21 S1 121.59(11)
C26 C21 S1 120.18(11)
C21 C22 C23 120.54(15)
C21 C22 H22A 119.7
C23 C22 H22A 119.7
C24 C23 C22 118.60(18)
C24 C23 H23A 120.7
C22 C23 H23A 120.7
C25 C24 C23 121.29(18)
C25 C24 H24A 119.4
C23 C24 H24A 119.4
C24 C25 C26 120.49(18)
C24 C25 H25A 119.8
C26 C25 H25A 119.8
C25 C26 C21 120.89(15)
C25 C26 H26A 119.6
C21 C26 H26A 119.6
C32 C31 C36 118.05(13)
C32 C31 S2 120.39(11)
C36 C31 S2 121.55(10)
C31 C32 C33 120.63(15)
C31 C32 H32A 119.7
C33 C32 H32A 119.7
C34 C33 C32 120.10(15)
C34 C33 H33A 119.9
C32 C33 H33A 119.9
C35 C34 C33 119.89(15)
C35 C34 H34A 120.1
C33 C34 H34A 120.1
C34 C35 C36 120.49(16)
C34 C35 H35A 119.8
C36 C35 H35A 119.8
C31 C36 C35 120.83(14)
C31 C36 H36A 119.6
C35 C36 H36A 119.6
C42 C41 C46 118.32(12)
C42 C41 S3 124.97(10)
C46 C41 S3 116.70(10)
C41 C42 C43 120.09(13)
C41 C42 H42A 120.0
C43 C42 H42A 120.0
C44 C43 C42 121.12(14)
C44 C43 H43A 119.4
C42 C43 H43A 119.4
C45 C44 C43 118.91(14)
C45 C44 H44A 120.5
C43 C44 H44A 120.5
C44 C45 C46 120.85(15)
C44 C45 H45A 119.6
C46 C45 H45A 119.6
C45 C46 C41 120.71(14)
C45 C46 H46A 119.6
C41 C46 H46A 119.6

loop_
_geom_bond_atom_site_label_1
_geom_bond_atom_site_label_2
_geom_bond_site_symmetry_2
_geom_bond_distance
_geom_bond_publ_flag
S1 C21 . 1.7556(14) ?
S1 C9 . 1.8219(14) ?
S2 C31 . 1.7699(13) ?
S2 C7 . 1.8331(14) ?
S3 C41 . 1.7575(12) ?
S3 C8 . 1.8128(13) ?
C1 C6 . 1.3971(16) ?
C1 C2 . 1.4086(18) ?
C1 C10 . 1.5196(17) ?
C2 C3 . 1.3974(15) ?
C2 C7 . 1.5008(17) ?
C3 C4 . 1.3989(16) ?
C3 C11 . 1.5139(18) ?
C4 C5 . 1.4041(17) ?
C4 C8 . 1.5093(16) ?
C5 C6 . 1.4050(16) ?
C5 C12 . 1.5155(18) ?
C6 C9 . 1.5091(18) ?
C7 H7A . .9700 ?
C7 H7B . .9700 ?
C8 H8A . .9700 ?
C8 H8B . .9700 ?
C9 H9A . .9700 ?
C9 H9B . .9700 ?
C10 H10A . .9600 ?
C10 H10B . .9600 ?
C10 H10C . .9600 ?
C11 H11A . .9600 ?
C11 H11B . .9600 ?
C11 H11C . .9600 ?
C12 H12A . .9600 ?
C12 H12B . .9600 ?
C12 H12C . .9600 ?
C21 C22 . 1.355(2) ?
C21 C26 . 1.3745(19) ?
C22 C23 . 1.405(2) ?
C22 H22A . .9300 ?
C23 C24 . 1.356(3) ?
C23 H23A . .9300 ?
C24 C25 . 1.320(3) ?
C24 H24A . .9300 ?
C25 C26 . 1.366(2) ?
C25 H25A . .9300 ?
C26 H26A . .9300 ?
C31 C32 . 1.3654(19) ?
C31 C36 . 1.370(2) ?
C32 C33 . 1.376(2) ?
C32 H32A . .9300 ?
C33 C34 . 1.356(2) ?
C33 H33A . .9300 ?
C34 C35 . 1.340(2) ?
C34 H34A . .9300 ?
C35 C36 . 1.370(2) ?
C35 H35A . .9300 ?
C36 H36A . .9300 ?
C41 C42 . 1.3747(18) ?
C41 C46 . 1.3849(19) ?
C42 C43 . 1.3805(19) ?
C42 H42A . .9300 ?
C43 C44 . 1.367(2) ?
C43 H43A . .9300 ?
C44 C45 . 1.360(2) ?
C44 H44A . .9300 ?
C45 C46 . 1.372(2) ?
C45 H45A . .9300 ?
C46 H46A . .9300 ?

loop_
_cod_related_entry_id
_cod_related_entry_database
_cod_related_entry_code
1 ChemSpider 21132458
